data_7048572
loop_
_publ_author_name
'Kitamoto, Yuichi'
'Kobayashi, Fumiaki'
'Suzuki, Takatsugu'
'Miyata, Yasuo'
'Kita, Hiroshi'
'Funaki, Kenji'
'Oi, Shuichi'

_publ_section_title
;
 Investigation of the Lewis acidic behaviour of an oxygen-bridged
 planarized triphenylborane toward amines and the properties of their
 Lewis acid-base adducts.
;
_journal_issue 6
_journal_name_full 'Dalton transactions (Cambridge, England : 2003)'
_journal_page_first 2118
_journal_page_last 2127
_journal_paper_doi 10.1039/c8dt00128f
_journal_volume 48
_journal_year 2019
_chemical_formula_sum 'C37 H46 B N O3'
_chemical_formula_weight 563.56
_space_group_IT_number 31
_space_group_name_Hall 'P 2ac -2'
_space_group_name_H-M_alt 'P m n 21'
_symmetry_cell_setting orthorhombic
_symmetry_space_group_name_Hall 'P 2ac -2'
_symmetry_space_group_name_H-M 'P m n 21'
_atom_sites_solution_hydrogens geom
_atom_sites_solution_primary direct
_atom_sites_solution_secondary difmap
_audit_creation_method SHELXL-97
_audit_update_record
;
2017-03-22 deposited with the CCDC.
2019-01-03 downloaded from the CCDC.
;
_cell_angle_alpha 90.00
_cell_angle_beta 90.00
_cell_angle_gamma 90.00
_cell_formula_units_Z 2
_cell_length_a 17.996(3)
_cell_length_b 8.2540(16)
_cell_length_c 10.502(3)
_cell_measurement_reflns_used 3041
_cell_measurement_temperature 223(3)
_cell_measurement_theta_max 25.51
_cell_measurement_theta_min 2.25
_cell_volume 1560.0(6)
_computing_cell_refinement 'Bruker SMART'
_computing_data_collection 'Bruker APEXII'
_computing_data_reduction 'Bruker SAINT'
_computing_molecular_graphics 'Yadokari-XG 2009 (Wakita Nemoto et al., 2009)'
_computing_publication_material 'Yadokari-XG 2009 (Wakita,Nemoto et al., 2009)'
_computing_structure_refinement 'SHELXL-97 (Sheldrick, 1997)'
_computing_structure_solution 'Bruker SHELXTL'
_diffrn_ambient_temperature 223(2)
_diffrn_detector_area_resol_mean 8.333
_diffrn_measured_fraction_theta_full 0.999
_diffrn_measured_fraction_theta_max 0.999
_diffrn_measurement_device_type 'Bruker APEX-II CCD'
_diffrn_measurement_method 'phi and omega scans'
_diffrn_radiation_monochromator 'Bruker Helios multilayered confocal mirror'
_diffrn_radiation_source 'Bruker TXS fine-focus rotating anode'
_diffrn_radiation_type MoK\a
_diffrn_radiation_wavelength 0.71073
_diffrn_reflns_av_R_equivalents 0.0257
_diffrn_reflns_av_sigmaI/netI 0.0327
_diffrn_reflns_limit_h_max 23
_diffrn_reflns_limit_h_min -17
_diffrn_reflns_limit_k_max 8
_diffrn_reflns_limit_k_min -10
_diffrn_reflns_limit_l_max 13
_diffrn_reflns_limit_l_min -12
_diffrn_reflns_number 8774
_diffrn_reflns_theta_full 27.50
_diffrn_reflns_theta_max 27.50
_diffrn_reflns_theta_min 2.25
_exptl_absorpt_coefficient_mu 0.074
_exptl_absorpt_correction_T_max 0.7456
_exptl_absorpt_correction_T_min 0.6994
_exptl_absorpt_correction_type empirical
_exptl_absorpt_process_details 'SADABS Sheldrick 1996'
_exptl_crystal_colour colorless
_exptl_crystal_density_diffrn 1.200
_exptl_crystal_density_method 'not measured'
_exptl_crystal_description platelet
_exptl_crystal_F_000 608
_exptl_crystal_size_max 0.20
_exptl_crystal_size_mid 0.20
_exptl_crystal_size_min 0.02
_refine_diff_density_max 0.420
_refine_diff_density_min -0.317
_refine_diff_density_rms 0.093
_refine_ls_abs_structure_details 'Flack H D (1983), Acta Cryst. A39, 876-881'
_refine_ls_abs_structure_Flack 2(2)
_refine_ls_extinction_method none
_refine_ls_goodness_of_fit_ref 1.019
_refine_ls_hydrogen_treatment constr
_refine_ls_matrix_type full
_refine_ls_number_parameters 204
_refine_ls_number_reflns 3565
_refine_ls_number_restraints 1
_refine_ls_restrained_S_all 1.019
_refine_ls_R_factor_all 0.0962
_refine_ls_R_factor_gt 0.0802
_refine_ls_shift/su_max 0.006
_refine_ls_shift/su_mean 0.001
_refine_ls_structure_factor_coef Fsqd
_refine_ls_weighting_details 'calc w=1/[\s^2^(Fo^2^)+(0.1938P)^2^+0.0000P] where P=(Fo^2^+2Fc^2^)/3'
_refine_ls_weighting_scheme calc
_refine_ls_wR_factor_gt 0.2337
_refine_ls_wR_factor_ref 0.2548
_reflns_number_gt 2681
_reflns_number_total 3565
_reflns_threshold_expression >2sigma(I)
_cod_data_source_file c8dt00128f2.cif
_cod_data_source_block kitamoto20161017
_cod_depositor_comments 'Adding full bibliography for 7048570--7048572.cif.'
_cod_database_code 7048572

loop_
_symmetry_equiv_pos_as_xyz
'x, y, z'
'-x+1/2, -y, z+1/2'
'-x, y, z'
'x+1/2, -y, z+1/2'

loop_
_atom_site_label
_atom_site_type_symbol
_atom_site_fract_x
_atom_site_fract_y
_atom_site_fract_z
_atom_site_U_iso_or_equiv
_atom_site_adp_type
_atom_site_occupancy
_atom_site_symmetry_multiplicity
_atom_site_calc_flag
_atom_site_refinement_flags
C1 C 0.43348(18) 0.4204(4) 0.7367(3) 0.0542(7) Uani 1 1 d .
C2 C 0.42996(14) 0.3745(3) 0.6101(3) 0.0437(6) Uani 1 1 d .
C3 C 0.36765(14) 0.4210(3) 0.5422(4) 0.0536(6) Uani 1 1 d .
C4 C 0.30647(19) 0.4897(5) 0.6011(5) 0.0765(10) Uani 1 1 d .
H10 H 0.2638 0.5162 0.5540 0.092 Uiso 1 1 calc R
C5 C 0.3094(2) 0.5181(5) 0.7288(5) 0.0810(11) Uani 1 1 d .
H11 H 0.2670 0.5588 0.7702 0.097 Uiso 1 1 calc R
C6 C 0.3727(2) 0.4889(5) 0.7992(4) 0.0743(10) Uani 1 1 d .
H12 H 0.3749 0.5143 0.8864 0.089 Uiso 1 1 calc R
O1 O 0.5000 0.4027(4) 0.8052(3) 0.0612(8) Uani 1 2 d S
B1 B 0.5000 0.3030(4) 0.5408(4) 0.0408(7) Uani 1 2 d S
O2 O 0.36683(11) 0.4034(3) 0.4097(2) 0.0605(6) Uani 1 1 d .
C7 C 0.5000 0.3754(4) 0.4031(3) 0.0444(7) Uani 1 2 d S
C8 C 0.43399(18) 0.4207(4) 0.3446(3) 0.0533(7) Uani 1 1 d .
C9 C 0.4336(2) 0.4885(5) 0.2237(4) 0.0767(10) Uani 1 1 d .
H13 H 0.3886 0.5151 0.1831 0.092 Uiso 1 1 calc R
C10 C 0.5000 0.5156(6) 0.1655(5) 0.0782(15) Uani 1 2 d S
H14 H 0.5000 0.5546 0.0814 0.094 Uiso 1 2 calc SR
N1 N 0.5000 0.1021(3) 0.5410(3) 0.0428(6) Uani 1 2 d S
C11 C 0.4333(2) 0.0377(4) 0.4750(5) 0.0773(11) Uani 1 1 d .
H1 H 0.4324 0.0778 0.3872 0.093 Uiso 1 1 calc R
H2 H 0.3885 0.0773 0.5181 0.093 Uiso 1 1 calc R
C12 C 0.4326(3) -0.1470(5) 0.4739(6) 0.0964(14) Uani 1 1 d .
H3 H 0.3876 -0.1865 0.5164 0.116 Uiso 1 1 calc R
H4 H 0.4319 -0.1859 0.3857 0.116 Uiso 1 1 calc R
C13 C 0.5000 -0.2117(5) 0.5409(6) 0.0678(11) Uani 1 2 d S
H5 H 0.5000 -0.3316 0.5406 0.081 Uiso 1 2 calc SR
C14 C 0.5000 -0.1479(6) 0.6742(6) 0.0937(19) Uani 1 2 d S
H6 H 0.5441 -0.1876 0.7193 0.112 Uiso 0.50 1 calc PR
H7 H 0.4559 -0.1876 0.7193 0.112 Uiso 0.50 1 calc PR
C15 C 0.5000 0.0375(5) 0.6743(5) 0.0769(16) Uani 1 2 d S
H8 H 0.4559 0.0770 0.7194 0.092 Uiso 0.50 1 calc PR
H9 H 0.5441 0.0770 0.7194 0.092 Uiso 0.50 1 calc PR
C16J C 0.2740(13) -0.072(3) 0.968(2) 0.151(7) Uiso 0.40 1 d P
C16G C 0.3294(11) 0.093(2) 1.1554(19) 0.145(6) Uiso 0.45 1 d P
C16C C 0.4032(12) 0.074(3) 0.987(2) 0.143(6) Uiso 0.40 1 d P
C16L C 0.3270(13) -0.085(3) 1.163(2) 0.160(7) Uiso 0.45 1 d P
C16N C 0.4004(14) -0.075(3) 0.983(3) 0.158(7) Uiso 0.40 1 d P
C16E C 0.2698(11) 0.049(3) 0.9573(19) 0.133(6) Uiso 0.40 1 d P
C16B C 0.3342(12) -0.168(3) 1.030(2) 0.184(6) Uiso 0.50 1 d P
C16I C 0.3415(10) -0.067(2) 0.910(2) 0.135(5) Uiso 0.45 1 d P
C16H C 0.3965(10) 0.067(2) 1.1166(16) 0.116(4) Uiso 0.40 1 d P
C16D C 0.3389(10) 0.070(2) 0.9117(19) 0.132(5) Uiso 0.45 1 d P
C16A C 0.3416(14) 0.169(3) 1.027(3) 0.209(8) Uiso 0.50 1 d P
C16K C 0.2671(12) -0.069(2) 1.097(2) 0.130(5) Uiso 0.40 1 d P
C16M C 0.3918(14) -0.075(3) 1.121(2) 0.147(7) Uiso 0.40 1 d P
C16F C 0.2668(13) 0.091(3) 1.081(2) 0.154(7) Uiso 0.40 1 d P

loop_
_atom_site_aniso_label
_atom_site_aniso_U_11
_atom_site_aniso_U_22
_atom_site_aniso_U_33
_atom_site_aniso_U_23
_atom_site_aniso_U_13
_atom_site_aniso_U_12
C1 0.0627(17) 0.0458(15) 0.0542(15) -0.0037(12) 0.0102(13) -0.0009(12)
C2 0.0438(13) 0.0318(10) 0.0556(13) 0.0023(11) 0.0052(10) -0.0028(10)
C3 0.0420(13) 0.0433(13) 0.0754(18) 0.0005(14) -0.0006(15) -0.0018(10)
C4 0.0458(16) 0.067(2) 0.116(3) 0.000(2) 0.0089(18) 0.0038(14)
C5 0.0564(19) 0.076(2) 0.111(3) -0.010(2) 0.033(2) 0.0090(16)
C6 0.088(3) 0.064(2) 0.0707(19) -0.0071(16) 0.0301(18) 0.0008(17)
O1 0.077(2) 0.0599(18) 0.0465(14) -0.0029(13) 0.000 0.000
B1 0.0424(18) 0.0345(16) 0.0454(17) -0.0019(15) 0.000 0.000
O2 0.0494(11) 0.0588(12) 0.0732(13) 0.0010(11) -0.0136(10) 0.0030(8)
C7 0.0542(19) 0.0336(15) 0.0453(16) -0.0035(15) 0.000 0.000
C8 0.0634(18) 0.0439(14) 0.0527(14) -0.0001(12) -0.0107(13) -0.0002(12)
C9 0.099(3) 0.071(2) 0.0598(18) 0.0088(17) -0.0223(18) 0.0042(18)
C10 0.117(5) 0.071(3) 0.046(2) 0.013(2) 0.000 0.000
N1 0.0455(15) 0.0340(12) 0.0488(14) 0.0022(13) 0.000 0.000
C11 0.070(2) 0.0440(16) 0.117(3) -0.0011(18) -0.036(2) -0.0077(13)
C12 0.099(3) 0.0469(19) 0.144(4) -0.008(2) -0.040(3) -0.0085(17)
C13 0.081(3) 0.0325(16) 0.089(3) 0.000(2) 0.000 0.000
C14 0.157(6) 0.046(3) 0.078(3) 0.008(2) 0.000 0.000
C15 0.141(5) 0.038(2) 0.052(2) 0.0054(16) 0.000 0.000

loop_
_atom_type_symbol
_atom_type_description
_atom_type_scat_dispersion_real
_atom_type_scat_dispersion_imag
_atom_type_scat_source
C C 0.0033 0.0016 'International Tables Vol C Tables 4.2.6.8 and 6.1.1.4'
H H 0.0000 0.0000 'International Tables Vol C Tables 4.2.6.8 and 6.1.1.4'
B B 0.0013 0.0007 'International Tables Vol C Tables 4.2.6.8 and 6.1.1.4'
N N 0.0061 0.0033 'International Tables Vol C Tables 4.2.6.8 and 6.1.1.4'
O O 0.0106 0.0060 'International Tables Vol C Tables 4.2.6.8 and 6.1.1.4'

loop_
_geom_angle_atom_site_label_1
_geom_angle_atom_site_label_2
_geom_angle_atom_site_label_3
_geom_angle
_geom_angle_site_symmetry_1
_geom_angle_site_symmetry_3
C2 C1 C6 121.8(3) . .
C2 C1 O1 120.2(3) . .
C6 C1 O1 117.9(3) . .
C3 C2 C1 117.1(3) . .
C3 C2 B1 121.1(3) . .
C1 C2 B1 120.7(3) . .
C2 C3 C4 121.8(4) . .
C2 C3 O2 119.5(2) . .
C4 C3 O2 118.6(3) . .
C5 C4 C3 118.7(4) . .
C5 C4 H10 120.7 . .
C3 C4 H10 120.7 . .
C4 C5 C6 122.0(3) . .
C4 C5 H11 119.0 . .
C6 C5 H11 119.0 . .
C5 C6 C1 117.8(4) . .
C5 C6 H12 121.1 . .
C1 C6 H12 121.1 . .
C1 O1 C1 116.9(3) 3_655 .
C7 B1 C2 106.5(2) . 3_655
C7 B1 C2 106.52(19) . .
C2 B1 C2 106.7(3) 3_655 .
C7 B1 N1 112.5(3) . .
C2 B1 N1 112.05(19) 3_655 .
C2 B1 N1 112.05(19) . .
C8 O2 C3 117.9(2) . .
C8 C7 C8 117.6(4) . 3_655
C8 C7 B1 120.78(19) . .
C8 C7 B1 120.78(19) 3_655 .
C9 C8 C7 121.2(3) . .
C9 C8 O2 119.0(3) . .
C7 C8 O2 119.8(3) . .
C10 C9 C8 118.2(4) . .
C10 C9 H13 120.9 . .
C8 C9 H13 120.9 . .
C9 C10 C9 122.9(4) . 3_655
C9 C10 H14 118.6 . .
C9 C10 H14 118.6 3_655 .
C11 N1 C11 107.9(4) . 3_655
C11 N1 C15 108.0(2) . .
C11 N1 C15 108.0(2) 3_655 .
C11 N1 B1 110.96(19) . .
C11 N1 B1 111.0(2) 3_655 .
C15 N1 B1 110.9(3) . .
N1 C11 C12 111.6(3) . .
N1 C11 H1 109.3 . .
C12 C11 H1 109.3 . .
N1 C11 H2 109.3 . .
C12 C11 H2 109.3 . .
H1 C11 H2 108.0 . .
C13 C12 C11 110.2(3) . .
C13 C12 H3 109.6 . .
C11 C12 H3 109.6 . .
C13 C12 H4 109.6 . .
C11 C12 H4 109.6 . .
H3 C12 H4 108.1 . .
C14 C13 C12 108.3(3) . .
C14 C13 C12 108.3(3) . 3_655
C12 C13 C12 107.9(5) . 3_655
C14 C13 H5 110.8 . .
C12 C13 H5 110.8 . .
C12 C13 H5 110.8 3_655 .
C13 C14 C15 110.6(4) . .
C13 C14 H6 109.5 . .
C15 C14 H6 109.5 . .
C13 C14 H7 109.5 . .
C15 C14 H7 109.5 . .
H6 C14 H7 108.1 . .
N1 C15 C14 110.9(4) . .
N1 C15 H8 109.5 . .
C14 C15 H8 109.5 . .
N1 C15 H9 109.5 . .
C14 C15 H9 109.5 . .
H8 C15 H9 108.1 . .
C16E C16J C16I 89(2) . .
C16E C16J C16K 95(3) . .
C16I C16J C16K 122(2) . .
C16E C16J C16B 129(3) . .
C16I C16J C16B 64.2(15) . .
C16K C16J C16B 68.9(17) . .
C16E C16J C16D 49.5(17) . .
C16I C16J C16D 40.1(11) . .
C16K C16J C16D 113(2) . .
C16B C16J C16D 91.1(16) . .
C16E C16J C16F 48.0(18) . .
C16I C16J C16F 110(2) . .
C16K C16J C16F 47.4(14) . .
C16B C16J C16F 99.2(17) . .
C16D C16J C16F 76.9(16) . .
C16H C16G C16F 126(2) . .
C16H C16G C16L 83.2(16) . .
C16F C16G C16L 89.7(19) . .
C16H C16G C16A 69.5(15) . .
C16F C16G C16A 67.4(16) . .
C16L C16G C16A 118.0(19) . .
C16H C16G C16M 40.1(12) . .
C16F C16G C16M 112.8(18) . .
C16L C16G C16M 43.1(12) . .
C16A C16G C16M 92.8(15) . .
C16H C16G C16K 110.2(16) . .
C16F C16G C16K 46.0(13) . .
C16L C16G C16K 43.8(12) . .
C16A C16G C16K 95.5(16) . .
C16M C16G C16K 76.1(13) . .
C16N C16C C16H 89(2) . .
C16N C16C C16D 86.0(19) . .
C16H C16C C16D 119(2) . .
C16N C16C C16A 122(2) . .
C16H C16C C16A 70.2(18) . .
C16D C16C C16A 62.1(15) . .
C16N C16C C16I 46.9(15) . .
C16H C16C C16I 111(2) . .
C16D C16C C16I 39.1(10) . .
C16A C16C C16I 90.4(17) . .
C16N C16C C16M 50.6(16) . .
C16H C16C C16M 38.5(12) . .
C16D C16C C16M 108.6(17) . .
C16A C16C C16M 93.1(18) . .
C16I C16C C16M 81.2(14) . .
C16M C16L C16K 126(3) . .
C16M C16L C16G 83.3(19) . .
C16K C16L C16G 83.8(18) . .
C16M C16L C16B 68.7(16) . .
C16K C16L C16B 68.7(17) . .
C16G C16L C16B 112.7(19) . .
C16M C16L C16H 39.1(14) . .
C16K C16L C16H 111.0(19) . .
C16G C16L C16H 44.2(11) . .
C16B C16L C16H 90.3(14) . .
C16M C16L C16F 107.7(19) . .
C16K C16L C16F 40.8(13) . .
C16G C16L C16F 43.1(12) . .
C16B C16L C16F 88.9(15) . .
C16H C16L C16F 76.1(13) . .
C16C C16N C16I 90(2) . .
C16C C16N C16M 89(2) . .
C16I C16N C16M 120(2) . .
C16C C16N C16B 122(2) . .
C16I C16N C16B 65.0(16) . .
C16M C16N C16B 65.6(18) . .
C16C C16N C16D 51.1(15) . .
C16I C16N C16D 39.0(12) . .
C16M C16N C16D 111(2) . .
C16B C16N C16D 89.4(16) . .
C16C C16N C16H 48.6(15) . .
C16I C16N C16H 113(2) . .
C16M C16N C16H 40.0(13) . .
C16B C16N C16H 92.6(16) . .
C16D C16N C16H 82.6(15) . .
C16J C16E C16D 96(2) . .
C16J C16E C16F 98(3) . .
C16D C16E C16F 110(2) . .
C16J C16E C16I 54.1(18) . .
C16D C16E C16I 42.2(11) . .
C16F C16E C16I 117(2) . .
C16J C16E C16K 50.1(18) . .
C16D C16E C16K 113.2(17) . .
C16F C16E C16K 48.3(13) . .
C16I C16E C16K 87.3(15) . .
C16J C16E C16A 117(2) . .
C16D C16E C16A 53.3(13) . .
C16F C16E C16A 59.5(15) . .
C16I C16E C16A 83.1(13) . .
C16K C16E C16A 89.1(13) . .
C16J C16B C16N 99(2) . .
C16J C16B C16I 53.7(14) . .
C16N C16B C16I 51.4(13) . .
C16J C16B C16L 95.6(18) . .
C16N C16B C16L 97.9(18) . .
C16I C16B C16L 120.7(17) . .
C16J C16B C16M 118(2) . .
C16N C16B C16M 55.7(14) . .
C16I C16B C16M 100.0(16) . .
C16L C16B C16M 46.7(12) . .
C16J C16B C16K 51.8(12) . .
C16N C16B C16K 118.5(19) . .
C16I C16B C16K 98.6(16) . .
C16L C16B C16K 47.7(12) . .
C16M C16B C16K 89.1(17) . .
C16D C16I C16N 94(2) . .
C16D C16I C16J 89(2) . .
C16N C16I C16J 117(2) . .
C16D C16I C16B 122(2) . .
C16N C16I C16B 63.6(16) . .
C16J C16I C16B 62.1(15) . .
C16D C16I C16E 52.9(14) . .
C16N C16I C16E 118(2) . .
C16J C16I C16E 36.8(13) . .
C16B C16I C16E 90.0(15) . .
C16D C16I C16C 51.3(14) . .
C16N C16I C16C 43.0(14) . .
C16J C16I C16C 111.8(18) . .
C16B C16I C16C 92.0(15) . .
C16E C16I C16C 88.6(14) . .
C16M C16H C16G 95(2) . .
C16M C16H C16C 95(2) . .
C16G C16H C16C 113(2) . .
C16M C16H C16A 120(2) . .
C16G C16H C16A 61.5(15) . .
C16C C16H C16A 56.5(15) . .
C16M C16H C16N 52.7(14) . .
C16G C16H C16N 112.5(17) . .
C16C C16H C16N 42.2(14) . .
C16A C16H C16N 84.8(15) . .
C16M C16H C16L 42.2(14) . .
C16G C16H C16L 52.6(13) . .
C16C C16H C16L 110.5(18) . .
C16A C16H C16L 95.4(16) . .
C16N C16H C16L 77.9(13) . .
C16I C16D C16E 85.0(18) . .
C16I C16D C16C 89.6(18) . .
C16E C16D C16C 124.5(19) . .
C16I C16D C16A 125(2) . .
C16E C16D C16A 79.0(16) . .
C16C C16D C16A 59.6(14) . .
C16I C16D C16J 50.6(14) . .
C16E C16D C16J 34.7(12) . .
C16C C16D C16J 111.8(18) . .
C16A C16D C16J 96.5(17) . .
C16I C16D C16N 46.7(14) . .
C16E C16D C16N 109.5(17) . .
C16C C16D C16N 42.9(12) . .
C16A C16D C16N 90.2(16) . .
C16J C16D C16N 79.8(14) . .
C16C C16A C16D 58.2(15) . .
C16C C16A C16G 98(2) . .
C16D C16A C16G 120(2) . .
C16C C16A C16F 123(2) . .
C16D C16A C16F 92.6(19) . .
C16G C16A C16F 52.2(14) . .
C16C C16A C16H 53.4(13) . .
C16D C16A C16H 102.4(18) . .
C16G C16A C16H 49.0(12) . .
C16F C16A C16H 95.5(19) . .
C16C C16A C16E 98(2) . .
C16D C16A C16E 47.7(12) . .
C16G C16A C16E 91.7(17) . .
C16F C16A C16E 46.6(12) . .
C16H C16A C16E 113.3(18) . .
C16L C16K C16F 100(2) . .
C16L C16K C16J 117(2) . .
C16F C16K C16J 84(2) . .
C16L C16K C16B 63.5(16) . .
C16F C16K C16B 116.6(18) . .
C16J C16K C16B 59.4(16) . .
C16L C16K C16E 118.7(19) . .
C16F C16K C16E 49.2(14) . .
C16J C16K C16E 34.6(13) . .
C16B C16K C16E 84.0(14) . .
C16L C16K C16G 52.4(15) . .
C16F C16K C16G 47.7(13) . .
C16J C16K C16G 107(2) . .
C16B C16K C16G 93.1(14) . .
C16E C16K C16G 81.9(13) . .
C16H C16M C16L 99(2) . .
C16H C16M C16N 87(2) . .
C16L C16M C16N 117(2) . .
C16H C16M C16B 120(2) . .
C16L C16M C16B 64.6(17) . .
C16N C16M C16B 58.7(16) . .
C16H C16M C16G 45.1(14) . .
C16L C16M C16G 53.6(15) . .
C16N C16M C16G 105(2) . .
C16B C16M C16G 94.7(16) . .
C16H C16M C16C 46.6(12) . .
C16L C16M C16C 114(2) . .
C16N C16M C16C 40.7(14) . .
C16B C16M C16C 86.5(15) . .
C16G C16M C16C 73.8(13) . .
C16K C16F C16E 82(2) . .
C16K C16F C16G 86.3(19) . .
C16E C16F C16G 121(2) . .
C16K C16F C16A 116(2) . .
C16E C16F C16A 73.9(17) . .
C16G C16F C16A 60.4(16) . .
C16K C16F C16J 48.9(13) . .
C16E C16F C16J 33.7(13) . .
C16G C16F C16J 108.9(19) . .
C16A C16F C16J 90.2(17) . .
C16K C16F C16L 39.1(12) . .
C16E C16F C16L 101.8(19) . .
C16G C16F C16L 47.2(13) . .
C16A C16F C16L 89.5(16) . .
C16J C16F C16L 72.6(13) . .

loop_
_geom_bond_atom_site_label_1
_geom_bond_atom_site_label_2
_geom_bond_distance
_geom_bond_site_symmetry_2
C1 C2 1.384(4) .
C1 C6 1.395(5) .
C1 O1 1.405(4) .
C2 C3 1.383(4) .
C2 B1 1.571(3) .
C3 C4 1.385(5) .
C3 O2 1.399(4) .
C4 C5 1.362(7) .
C4 H10 0.9400 .
C5 C6 1.380(6) .
C5 H11 0.9400 .
C6 H12 0.9400 .
O1 C1 1.404(4) 3_655
B1 C7 1.565(6) .
B1 C2 1.570(3) 3_655
B1 N1 1.658(4) .
O2 C8 1.396(4) .
C7 C8 1.389(4) .
C7 C8 1.389(4) 3_655
C8 C9 1.387(5) .
C9 C10 1.361(5) .
C9 H13 0.9400 .
C10 C9 1.362(5) 3_655
C10 H14 0.9400 .
N1 C11 1.485(4) .
N1 C11 1.485(4) 3_655
N1 C15 1.498(6) .
C11 C12 1.524(5) .
C11 H1 0.9800 .
C11 H2 0.9800 .
C12 C13 1.501(5) .
C12 H3 0.9800 .
C12 H4 0.9800 .
C13 C14 1.496(8) .
C13 C12 1.501(5) 3_655
C13 H5 0.9900 .
C14 C15 1.530(7) .
C14 H6 0.9800 .
C14 H7 0.9800 .
C15 H8 0.9800 .
C15 H9 0.9800 .
C16J C16E 1.01(3) .
C16J C16I 1.36(3) .
C16J C16K 1.36(3) .
C16J C16B 1.49(3) .
C16J C16D 1.76(3) .
C16J C16F 1.80(4) .
C16G C16H 1.29(2) .
C16G C16F 1.37(3) .
C16G C16L 1.47(3) .
C16G C16A 1.51(3) .
C16G C16M 1.82(3) .
C16G C16K 1.85(3) .
C16C C16N 1.23(3) .
C16C C16H 1.37(2) .
C16C C16D 1.40(3) .
C16C C16A 1.42(3) .
C16C C16I 1.80(3) .
C16C C16M 1.88(3) .
C16L C16M 1.25(3) .
C16L C16K 1.28(3) .
C16L C16B 1.55(3) .
C16L C16H 1.84(3) .
C16L C16F 2.00(3) .
C16N C16I 1.31(3) .
C16N C16M 1.45(3) .
C16N C16B 1.50(3) .
C16N C16D 1.80(3) .
C16N C16H 1.82(3) .
C16E C16D 1.34(2) .
C16E C16F 1.35(3) .
C16E C16I 1.68(3) .
C16E C16K 1.77(3) .
C16E C16A 1.78(3) .
C16B C16I 1.52(3) .
C16B C16M 1.60(3) .
C16B C16K 1.62(3) .
C16I C16D 1.13(2) .
C16H C16M 1.17(3) .
C16H C16A 1.60(3) .
C16D C16A 1.46(3) .
C16A C16F 1.60(3) .
C16K C16F 1.33(3) .

loop_
_geom_torsion_atom_site_label_1
_geom_torsion_atom_site_label_2
_geom_torsion_atom_site_label_3
_geom_torsion_atom_site_label_4
_geom_torsion
_geom_torsion_site_symmetry_1
_geom_torsion_site_symmetry_4
C6 C1 C2 C3 9.4(4) . .
O1 C1 C2 C3 -168.8(3) . .
C6 C1 C2 B1 178.0(3) . .
O1 C1 C2 B1 -0.3(4) . .
C1 C2 C3 C4 -9.2(4) . .
B1 C2 C3 C4 -177.6(3) . .
C1 C2 C3 O2 168.8(2) . .
B1 C2 C3 O2 0.3(4) . .
C2 C3 C4 C5 2.8(5) . .
O2 C3 C4 C5 -175.1(3) . .
C3 C4 C5 C6 3.7(6) . .
C4 C5 C6 C1 -3.4(6) . .
C2 C1 C6 C5 -3.4(5) . .
O1 C1 C6 C5 174.9(4) . .
C2 C1 O1 C1 32.1(5) . 3_655
C6 C1 O1 C1 -146.3(3) . 3_655
C3 C2 B1 C7 27.4(3) . .
C1 C2 B1 C7 -140.7(3) . .
C3 C2 B1 C2 140.9(2) . 3_655
C1 C2 B1 C2 -27.2(4) . 3_655
C3 C2 B1 N1 -96.1(3) . .
C1 C2 B1 N1 95.8(3) . .
C2 C3 O2 C8 -32.2(4) . .
C4 C3 O2 C8 145.8(3) . .
C2 B1 C7 C8 -141.5(3) 3_655 .
C2 B1 C7 C8 -27.8(4) . .
N1 B1 C7 C8 95.3(3) . .
C2 B1 C7 C8 27.8(4) 3_655 3_655
C2 B1 C7 C8 141.5(3) . 3_655
N1 B1 C7 C8 -95.3(3) . 3_655
C8 C7 C8 C9 8.8(6) 3_655 .
B1 C7 C8 C9 178.5(3) . .
C8 C7 C8 O2 -168.89(18) 3_655 .
B1 C7 C8 O2 0.8(4) . .
C3 O2 C8 C9 -146.1(3) . .
C3 O2 C8 C7 31.7(4) . .
C7 C8 C9 C10 -2.5(5) . .
O2 C8 C9 C10 175.2(4) . .
C8 C9 C10 C9 -4.3(8) . 3_655
C7 B1 N1 C11 -60.0(3) . .
C2 B1 N1 C11 180.0(3) 3_655 .
C2 B1 N1 C11 60.0(4) . .
C7 B1 N1 C11 60.0(3) . 3_655
C2 B1 N1 C11 -60.0(4) 3_655 3_655
C2 B1 N1 C11 -180.0(3) . 3_655
C7 B1 N1 C15 180.000(1) . .
C2 B1 N1 C15 60.0(2) 3_655 .
C2 B1 N1 C15 -60.0(2) . .
C11 N1 C11 C12 58.0(6) 3_655 .
C15 N1 C11 C12 -58.5(5) . .
B1 N1 C11 C12 179.8(4) . .
N1 C11 C12 C13 0.3(6) . .
C11 C12 C13 C14 58.3(5) . .
C11 C12 C13 C12 -58.7(6) . 3_655
C12 C13 C14 C15 -58.4(3) . .
C12 C13 C14 C15 58.4(3) 3_655 .
C11 N1 C15 C14 58.2(2) . .
C11 N1 C15 C14 -58.2(2) 3_655 .
B1 N1 C15 C14 180.0 . .
C13 C14 C15 N1 0.0 . .
C16H C16G C16L C16M -1.5(18) . .
C16F C16G C16L C16M 125(2) . .
C16A C16G C16L C16M 61(2) . .
C16K C16G C16L C16M 127(2) . .
C16H C16G C16L C16K -128.9(19) . .
C16F C16G C16L C16K -2.4(18) . .
C16A C16G C16L C16K -66(2) . .
C16M C16G C16L C16K -127(2) . .
C16H C16G C16L C16B -65.0(19) . .
C16F C16G C16L C16B 61(2) . .
C16A C16G C16L C16B -3(3) . .
C16M C16G C16L C16B -63.5(17) . .
C16K C16G C16L C16B 63.8(18) . .
C16F C16G C16L C16H 126(2) . .
C16A C16G C16L C16H 62.4(18) . .
C16M C16G C16L C16H 1.5(18) . .
C16K C16G C16L C16H 128.9(19) . .
C16H C16G C16L C16F -126(2) . .
C16A C16G C16L C16F -64.0(19) . .
C16M C16G C16L C16F -125(2) . .
C16K C16G C16L C16F 2.4(18) . .
C16H C16C C16N C16I 121(2) . .
C16D C16C C16N C16I 1.7(17) . .
C16A C16C C16N C16I 55(3) . .
C16M C16C C16N C16I 120(2) . .
C16H C16C C16N C16M 1(2) . .
C16D C16C C16N C16M -118(2) . .
C16A C16C C16N C16M -65(3) . .
C16I C16C C16N C16M -120(2) . .
C16H C16C C16N C16B 61(3) . .
C16D C16C C16N C16B -58(3) . .
C16A C16C C16N C16B -5(4) . .
C16I C16C C16N C16B -60(2) . .
C16M C16C C16N C16B 60(2) . .
C16H C16C C16N C16D 119(2) . .
C16A C16C C16N C16D 53(2) . .
C16I C16C C16N C16D -1.7(17) . .
C16M C16C C16N C16D 118(2) . .
C16D C16C C16N C16H -119(2) . .
C16A C16C C16N C16H -66(2) . .
C16I C16C C16N C16H -121(2) . .
C16M C16C C16N C16H -1(2) . .
C16I C16J C16E C16D -6.4(19) . .
C16K C16J C16E C16D 116(2) . .
C16B C16J C16E C16D 49(3) . .
C16F C16J C16E C16D 112(2) . .
C16I C16J C16E C16F -118(2) . .
C16K C16J C16E C16F 4(2) . .
C16B C16J C16E C16F -63(3) . .
C16D C16J C16E C16F -112(2) . .
C16K C16J C16E C16I 122(2) . .
C16B C16J C16E C16I 55(3) . .
C16D C16J C16E C16I 6.4(19) . .
C16F C16J C16E C16I 118(2) . .
C16I C16J C16E C16K -122(2) . .
C16B C16J C16E C16K -67(3) . .
C16D C16J C16E C16K -116(2) . .
C16F C16J C16E C16K -4(2) . .
C16I C16J C16E C16A -58(2) . .
C16K C16J C16E C16A 64(3) . .
C16B C16J C16E C16A -3(4) . .
C16D C16J C16E C16A -51.6(17) . .
C16F C16J C16E C16A 60.0(19) . .
C16E C16J C16B C16N -40(4) . .
C16I C16J C16B C16N 25.4(19) . .
C16K C16J C16B C16N -119(2) . .
C16D C16J C16B C16N -5(2) . .
C16F C16J C16B C16N -82(2) . .
C16E C16J C16B C16I -65(3) . .
C16K C16J C16B C16I -145(2) . .
C16D C16J C16B C16I -30.7(12) . .
C16F C16J C16B C16I -107.6(19) . .
C16E C16J C16B C16L 59(4) . .
C16I C16J C16B C16L 124.4(18) . .
C16K C16J C16B C16L -20.3(18) . .
C16D C16J C16B C16L 93.7(16) . .
C16F C16J C16B C16L 16.8(19) . .
C16E C16J C16B C16M 16(4) . .
C16I C16J C16B C16M 81(2) . .
C16K C16J C16B C16M -63(2) . .
C16D C16J C16B C16M 51(2) . .
C16F C16J C16B C16M -26(3) . .
C16E C16J C16B C16K 79(3) . .
C16I C16J C16B C16K 145(2) . .
C16D C16J C16B C16K 114(2) . .
C16F C16J C16B C16K 37.1(13) . .
C16C C16N C16B C16J 47(3) . .
C16I C16N C16B C16J -26.3(19) . .
C16M C16N C16B C16J 118(2) . .
C16D C16N C16B C16J 5(2) . .
C16H C16N C16B C16J 87.7(19) . .
C16C C16N C16B C16I 73(3) . .
C16M C16N C16B C16I 144(2) . .
C16D C16N C16B C16I 31.4(12) . .
C16H C16N C16B C16I 114.0(18) . .
C16C C16N C16B C16L -50(3) . .
C16I C16N C16B C16L -123.3(18) . .
C16M C16N C16B C16L 21.1(18) . .
C16D C16N C16B C16L -91.9(17) . .
C16H C16N C16B C16L -9.4(18) . .
C16C C16N C16B C16M -72(3) . .
C16I C16N C16B C16M -144(2) . .
C16D C16N C16B C16M -113(2) . .
C16H C16N C16B C16M -30.5(13) . .
C16C C16N C16B C16K -5(4) . .
C16I C16N C16B C16K -78(2) . .
C16M C16N C16B C16K 67(2) . .
C16D C16N C16B C16K -46(2) . .
C16H C16N C16B C16K 36(2) . .
C16M C16L C16B C16J -124(2) . .
C16K C16L C16B C16J 21.6(19) . .
C16G C16L C16B C16J -52(2) . .
C16H C16L C16B C16J -90.9(16) . .
C16F C16L C16B C16J -14.8(17) . .
C16M C16L C16B C16N -24(2) . .
C16K C16L C16B C16N 122(2) . .
C16G C16L C16B C16N 48(2) . .
C16H C16L C16B C16N 9.3(18) . .
C16F C16L C16B C16N 85.3(17) . .
C16M C16L C16B C16I -74(2) . .
C16K C16L C16B C16I 72(2) . .
C16G C16L C16B C16I -1(3) . .
C16H C16L C16B C16I -40(2) . .
C16F C16L C16B C16I 36(2) . .
C16K C16L C16B C16M 146(2) . .
C16G C16L C16B C16M 73(2) . .
C16H C16L C16B C16M 33.4(14) . .
C16F C16L C16B C16M 109.5(19) . .
C16M C16L C16B C16K -146(2) . .
C16G C16L C16B C16K -73(2) . .
C16H C16L C16B C16K -112.5(18) . .
C16F C16L C16B C16K -36.4(13) . .
C16C C16N C16I C16D -2(2) . .
C16M C16N C16I C16D 86(3) . .
C16B C16N C16I C16D 124(2) . .
C16H C16N C16I C16D 42(2) . .
C16C C16N C16I C16J -94(2) . .
C16M C16N C16I C16J -5(4) . .
C16B C16N C16I C16J 33(2) . .
C16D C16N C16I C16J -91(2) . .
C16H C16N C16I C16J -49(3) . .
C16C C16N C16I C16B -126(2) . .
C16M C16N C16I C16B -38(2) . .
C16D C16N C16I C16B -124(2) . .
C16H C16N C16I C16B -81.8(18) . .
C16C C16N C16I C16E -52(2) . .
C16M C16N C16I C16E 37(4) . .
C16B C16N C16I C16E 74(2) . .
C16D C16N C16I C16E -49.6(17) . .
C16H C16N C16I C16E -7(3) . .
C16M C16N C16I C16C 88(3) . .
C16B C16N C16I C16C 126(2) . .
C16D C16N C16I C16C 2(2) . .
C16H C16N C16I C16C 44.3(17) . .
C16E C16J C16I C16D 8(2) . .
C16K C16J C16I C16D -88(3) . .
C16B C16J C16I C16D -128(2) . .
C16F C16J C16I C16D -37(2) . .
C16E C16J C16I C16N 102(3) . .
C16K C16J C16I C16N 6(4) . .
C16B C16J C16I C16N -33(2) . .
C16D C16J C16I C16N 94(3) . .
C16F C16J C16I C16N 58(3) . .
C16E C16J C16I C16B 135(2) . .
C16K C16J C16I C16B 39(2) . .
C16D C16J C16I C16B 128(2) . .
C16F C16J C16I C16B 90.9(18) . .
C16K C16J C16I C16E -96(3) . .
C16B C16J C16I C16E -135(2) . .
C16D C16J C16I C16E -8(2) . .
C16F C16J C16I C16E -44.2(19) . .
C16E C16J C16I C16C 55(2) . .
C16K C16J C16I C16C -41(4) . .
C16B C16J C16I C16C -80.3(19) . .
C16D C16J C16I C16C 47.3(16) . .
C16F C16J C16I C16C 11(2) . .
C16J C16B C16I C16D 70(2) . .
C16N C16B C16I C16D -78(2) . .
C16L C16B C16I C16D -3(3) . .
C16M C16B C16I C16D -48(3) . .
C16K C16B C16I C16D 42(2) . .
C16J C16B C16I C16N 147(2) . .
C16L C16B C16I C16N 74(2) . .
C16M C16B C16I C16N 29(2) . .
C16K C16B C16I C16N 120(2) . .
C16N C16B C16I C16J -147(2) . .
C16L C16B C16I C16J -73(2) . .
C16M C16B C16I C16J -118(2) . .
C16K C16B C16I C16J -27.4(18) . .
C16J C16B C16I C16E 25.0(15) . .
C16N C16B C16I C16E -122(2) . .
C16L C16B C16I C16E -48(2) . .
C16M C16B C16I C16E -92.9(16) . .
C16K C16B C16I C16E -2.3(16) . .
C16J C16B C16I C16C 113.7(19) . .
C16N C16B C16I C16C -33.5(16) . .
C16L C16B C16I C16C 41(2) . .
C16M C16B C16I C16C -4.3(17) . .
C16K C16B C16I C16C 86.3(15) . .
C16J C16E C16I C16D -171(3) . .
C16F C16E C16I C16D -91(3) . .
C16K C16E C16I C16D -129.8(19) . .
C16A C16E C16I C16D -40.4(17) . .
C16J C16E C16I C16N -98(3) . .
C16D C16E C16I C16N 72(2) . .
C16F C16E C16I C16N -18(3) . .
C16K C16E C16I C16N -57(2) . .
C16A C16E C16I C16N 32(2) . .
C16D C16E C16I C16J 171(3) . .
C16F C16E C16I C16J 80(3) . .
C16K C16E C16I C16J 41(2) . .
C16A C16E C16I C16J 130(2) . .
C16J C16E C16I C16B -39(2) . .
C16D C16E C16I C16B 132(2) . .
C16F C16E C16I C16B 41(2) . .
C16K C16E C16I C16B 2.1(14) . .
C16A C16E C16I C16B 91.6(16) . .
C16J C16E C16I C16C -131(2) . .
C16D C16E C16I C16C 39.9(16) . .
C16F C16E C16I C16C -51(2) . .
C16K C16E C16I C16C -89.9(14) . .
C16A C16E C16I C16C -0.4(15) . .
C16N C16C C16I C16D 177(3) . .
C16H C16C C16I C16D 110(2) . .
C16A C16C C16I C16D 41.5(19) . .
C16M C16C C16I C16D 135(2) . .
C16H C16C C16I C16N -67(2) . .
C16D C16C C16I C16N -177(3) . .
C16A C16C C16I C16N -136(3) . .
C16M C16C C16I C16N -43(2) . .
C16N C16C C16I C16J 107(3) . .
C16H C16C C16I C16J 40(3) . .
C16D C16C C16I C16J -70(2) . .
C16A C16C C16I C16J -29(2) . .
C16M C16C C16I C16J 64(2) . .
C16N C16C C16I C16B 46.4(19) . .
C16H C16C C16I C16B -21(2) . .
C16D C16C C16I C16B -131(2) . .
C16A C16C C16I C16B -89(2) . .
C16M C16C C16I C16B 3.6(15) . .
C16N C16C C16I C16E 136(2) . .
C16H C16C C16I C16E 69(2) . .
C16D C16C C16I C16E -41.0(16) . .
C16A C16C C16I C16E 0.5(19) . .
C16M C16C C16I C16E 93.6(14) . .
C16F C16G C16H C16M -83(3) . .
C16L C16G C16H C16M 1.6(19) . .
C16A C16G C16H C16M -121.7(18) . .
C16K C16G C16H C16M -33(2) . .
C16F C16G C16H C16C 14(3) . .
C16L C16G C16H C16C 99(2) . .
C16A C16G C16H C16C -24(2) . .
C16M C16G C16H C16C 97(2) . .
C16K C16G C16H C16C 64(2) . .
C16F C16G C16H C16A 39(2) . .
C16L C16G C16H C16A 123.3(19) . .
C16M C16G C16H C16A 121.7(18) . .
C16K C16G C16H C16A 88.3(18) . .
C16F C16G C16H C16N -32(3) . .
C16L C16G C16H C16N 53.0(19) . .
C16A C16G C16H C16N -70.3(18) . .
C16M C16G C16H C16N 51.4(15) . .
C16K C16G C16H C16N 18(2) . .
C16F C16G C16H C16L -85(3) . .
C16A C16G C16H C16L -123.3(19) . .
C16M C16G C16H C16L -1.6(19) . .
C16K C16G C16H C16L -35.0(14) . .
C16N C16C C16H C16M -1(2) . .
C16D C16C C16H C16M 83(2) . .
C16A C16C C16H C16M 123(2) . .
C16I C16C C16H C16M 41(2) . .
C16N C16C C16H C16G -99(2) . .
C16D C16C C16H C16G -14(3) . .
C16A C16C C16H C16G 26(2) . .
C16I C16C C16H C16G -57(2) . .
C16M C16C C16H C16G -97(2) . .
C16N C16C C16H C16A -125(2) . .
C16D C16C C16H C16A -40(2) . .
C16I C16C C16H C16A -82.3(18) . .
C16M C16C C16H C16A -123(2) . .
C16D C16C C16H C16N 85(2) . .
C16A C16C C16H C16N 125(2) . .
C16I C16C C16H C16N 42.3(15) . .
C16M C16C C16H C16N 1(2) . .
C16N C16C C16H C16L -42(2) . .
C16D C16C C16H C16L 43(3) . .
C16A C16C C16H C16L 82.7(19) . .
C16I C16C C16H C16L 0(2) . .
C16M C16C C16H C16L -40.4(15) . .
C16C C16N C16H C16M 178(3) . .
C16I C16N C16H C16M 110(3) . .
C16B C16N C16H C16M 46(2) . .
C16D C16N C16H C16M 135(2) . .
C16C C16N C16H C16G 100(2) . .
C16I C16N C16H C16G 31(3) . .
C16M C16N C16H C16G -78(2) . .
C16B C16N C16H C16G -32(2) . .
C16D C16N C16H C16G 56.6(19) . .
C16I C16N C16H C16C -68(3) . .
C16M C16N C16H C16C -178(3) . .
C16B C16N C16H C16C -132(2) . .
C16D C16N C16H C16C -43.2(17) . .
C16C C16N C16H C16A 43.6(18) . .
C16I C16N C16H C16A -25(2) . .
C16M C16N C16H C16A -135(2) . .
C16B C16N C16H C16A -88.7(18) . .
C16D C16N C16H C16A 0.4(14) . .
C16C C16N C16H C16L 140(2) . .
C16I C16N C16H C16L 72(2) . .
C16M C16N C16H C16L -37.9(18) . .
C16B C16N C16H C16L 8.0(16) . .
C16D C16N C16H C16L 97.1(13) . .
C16K C16L C16H C16M -122(3) . .
C16G C16L C16H C16M -178(3) . .
C16B C16L C16H C16M -54(2) . .
C16F C16L C16H C16M -143(2) . .
C16M C16L C16H C16G 178(3) . .
C16K C16L C16H C16G 56(2) . .
C16B C16L C16H C16G 123(2) . .
C16F C16L C16H C16G 34.5(15) . .
C16M C16L C16H C16C 74(3) . .
C16K C16L C16H C16C -48(3) . .
C16G C16L C16H C16C -104(2) . .
C16B C16L C16H C16C 20(2) . .
C16F C16L C16H C16C -69.2(19) . .
C16M C16L C16H C16A 130(2) . .
C16K C16L C16H C16A 8(2) . .
C16G C16L C16H C16A -47.5(17) . .
C16B C16L C16H C16A 75.7(17) . .
C16F C16L C16H C16A -13.1(15) . .
C16M C16L C16H C16N 47(2) . .
C16K C16L C16H C16N -75.0(19) . .
C16G C16L C16H C16N -131.0(19) . .
C16B C16L C16H C16N -7.7(15) . .
C16F C16L C16H C16N -96.5(13) . .
C16N C16I C16D C16E -122.9(19) . .
C16J C16I C16D C16E -5.7(17) . .
C16B C16I C16D C16E -62(2) . .
C16C C16I C16D C16E -124.7(19) . .
C16N C16I C16D C16C 1.8(19) . .
C16J C16I C16D C16C 119.0(18) . .
C16B C16I C16D C16C 63(2) . .
C16E C16I C16D C16C 124.7(19) . .
C16N C16I C16D C16A -50(3) . .
C16J C16I C16D C16A 67(3) . .
C16B C16I C16D C16A 11(3) . .
C16E C16I C16D C16A 73(2) . .
C16C C16I C16D C16A -52(2) . .
C16N C16I C16D C16J -117(2) . .
C16B C16I C16D C16J -55.9(19) . .
C16E C16I C16D C16J 5.7(17) . .
C16C C16I C16D C16J -119.0(18) . .
C16J C16I C16D C16N 117(2) . .
C16B C16I C16D C16N 61(2) . .
C16E C16I C16D C16N 122.9(19) . .
C16C C16I C16D C16N -1.8(19) . .
C16J C16E C16D C16I 8(2) . .
C16F C16E C16D C16I 109(2) . .
C16K C16E C16D C16I 57(2) . .
C16A C16E C16D C16I 127(2) . .
C16J C16E C16D C16C -78(3) . .
C16F C16E C16D C16C 23(3) . .
C16I C16E C16D C16C -86(2) . .
C16K C16E C16D C16C -29(3) . .
C16A C16E C16D C16C 41(2) . .
C16J C16E C16D C16A -119(2) . .
C16F C16E C16D C16A -18(2) . .
C16I C16E C16D C16A -127(2) . .
C16K C16E C16D C16A -70.1(17) . .
C16F C16E C16D C16J 101(3) . .
C16I C16E C16D C16J -8(2) . .
C16K C16E C16D C16J 49(2) . .
C16A C16E C16D C16J 119(2) . .
C16J C16E C16D C16N -33(2) . .
C16F C16E C16D C16N 68(3) . .
C16I C16E C16D C16N -40.5(15) . .
C16K C16E C16D C16N 16(2) . .
C16A C16E C16D C16N 86.3(19) . .
C16N C16C C16D C16I -2(2) . .
C16H C16C C16D C16I -89(3) . .
C16A C16C C16D C16I -131(2) . .
C16M C16C C16D C16I -48(2) . .
C16N C16C C16D C16E 82(2) . .
C16H C16C C16D C16E -5(3) . .
C16A C16C C16D C16E -48(2) . .
C16I C16C C16D C16E 84(2) . .
C16M C16C C16D C16E 36(3) . .
C16N C16C C16D C16A 129(2) . .
C16H C16C C16D C16A 43(2) . .
C16I C16C C16D C16A 131(2) . .
C16M C16C C16D C16A 83.5(19) . .
C16N C16C C16D C16J 45(2) . .
C16H C16C C16D C16J -42(3) . .
C16A C16C C16D C16J -85(2) . .
C16I C16C C16D C16J 46.7(16) . .
C16M C16C C16D C16J -1(2) . .
C16H C16C C16D C16N -87(3) . .
C16A C16C C16D C16N -129(2) . .
C16I C16C C16D C16N 2(2) . .
C16M C16C C16D C16N -46.0(17) . .
C16E C16J C16D C16I -170(3) . .
C16K C16J C16D C16I 113(3) . .
C16B C16J C16D C16I 45.5(19) . .
C16F C16J C16D C16I 145(2) . .
C16I C16J C16D C16E 170(3) . .
C16K C16J C16D C16E -77(3) . .
C16B C16J C16D C16E -144(3) . .
C16F C16J C16D C16E -45(2) . .
C16E C16J C16D C16C 120(3) . .
C16I C16J C16D C16C -70(2) . .
C16K C16J C16D C16C 43(3) . .
C16B C16J C16D C16C -25(2) . .
C16F C16J C16D C16C 74.4(18) . .
C16E C16J C16D C16A 60(2) . .
C16I C16J C16D C16A -130(2) . .
C16K C16J C16D C16A -17(3) . .
C16B C16J C16D C16A -85(2) . .
C16F C16J C16D C16A 14.6(16) . .
C16E C16J C16D C16N 149(2) . .
C16I C16J C16D C16N -41.2(17) . .
C16K C16J C16D C16N 72(2) . .
C16B C16J C16D C16N 4.4(17) . .
C16F C16J C16D C16N 103.6(14) . .
C16C C16N C16D C16I 177(3) . .
C16M C16N C16D C16I -112(3) . .
C16B C16N C16D C16I -48.7(19) . .
C16H C16N C16D C16I -141(2) . .
C16C C16N C16D C16E -120(2) . .
C16I C16N C16D C16E 63(2) . .
C16M C16N C16D C16E -50(3) . .
C16B C16N C16D C16E 14(2) . .
C16H C16N C16D C16E -78.8(18) . .
C16I C16N C16D C16C -177(3) . .
C16M C16N C16D C16C 70(2) . .
C16B C16N C16D C16C 134(2) . .
C16H C16N C16D C16C 41.3(16) . .
C16C C16N C16D C16A -41.7(18) . .
C16I C16N C16D C16A 141(2) . .
C16M C16N C16D C16A 29(2) . .
C16B C16N C16D C16A 92.2(19) . .
C16H C16N C16D C16A -0.4(15) . .
C16C C16N C16D C16J -138(2) . .
C16I C16N C16D C16J 44.3(18) . .
C16M C16N C16D C16J -68(2) . .
C16B C16N C16D C16J -4.4(17) . .
C16H C16N C16D C16J -97.0(13) . .
C16N C16C C16A C16D -65(2) . .
C16H C16C C16A C16D -141(2) . .
C16I C16C C16A C16D -28.2(12) . .
C16M C16C C16A C16D -109.4(16) . .
C16N C16C C16A C16G 56(3) . .
C16H C16C C16A C16G -20.3(17) . .
C16D C16C C16A C16G 120.6(19) . .
C16I C16C C16A C16G 92.4(18) . .
C16M C16C C16A C16G 11.2(19) . .
C16N C16C C16A C16F 5(4) . .
C16H C16C C16A C16F -70(3) . .
C16D C16C C16A C16F 70(3) . .
C16I C16C C16A C16F 42(3) . .
C16M C16C C16A C16F -39(3) . .
C16N C16C C16A C16H 76(3) . .
C16D C16C C16A C16H 141(2) . .
C16I C16C C16A C16H 112.7(19) . .
C16M C16C C16A C16H 31.5(12) . .
C16N C16C C16A C16E -37(3) . .
C16H C16C C16A C16E -113.2(19) . .
C16D C16C C16A C16E 27.7(15) . .
C16I C16C C16A C16E -0.5(18) . .
C16M C16C C16A C16E -81.7(17) . .
C16I C16D C16A C16C 66(2) . .
C16E C16D C16A C16C 142(2) . .
C16J C16D C16A C16C 111.4(18) . .
C16N C16D C16A C16C 31.7(15) . .
C16I C16D C16A C16G -15(3) . .
C16E C16D C16A C16G 61(2) . .
C16C C16D C16A C16G -81(2) . .
C16J C16D C16A C16G 31(2) . .
C16N C16D C16A C16G -49(2) . .
C16I C16D C16A C16F -62(3) . .
C16E C16D C16A C16F 14.1(18) . .
C16C C16D C16A C16F -127(2) . .
C16J C16D C16A C16F -16.0(18) . .
C16N C16D C16A C16F -95.7(17) . .
C16I C16D C16A C16H 34(3) . .
C16E C16D C16A C16H 110.3(19) . .
C16C C16D C16A C16H -31.2(17) . .
C16J C16D C16A C16H 80.3(18) . .
C16N C16D C16A C16H 0.5(18) . .
C16I C16D C16A C16E -76(2) . .
C16C C16D C16A C16E -142(2) . .
C16J C16D C16A C16E -30.1(12) . .
C16N C16D C16A C16E -109.8(17) . .
C16H C16G C16A C16C 21.7(18) . .
C16F C16G C16A C16C -125(2) . .
C16L C16G C16A C16C -48(3) . .
C16M C16G C16A C16C -12(2) . .
C16K C16G C16A C16C -87.8(18) . .
C16H C16G C16A C16D 80(2) . .
C16F C16G C16A C16D -67(2) . .
C16L C16G C16A C16D 10(3) . .
C16M C16G C16A C16D 46(2) . .
C16K C16G C16A C16D -30(2) . .
C16H C16G C16A C16F 147(2) . .
C16L C16G C16A C16F 77(2) . .
C16M C16G C16A C16F 113.6(18) . .
C16K C16G C16A C16F 37.3(14) . .
C16F C16G C16A C16H -147(2) . .
C16L C16G C16A C16H -70(2) . .
C16M C16G C16A C16H -33.2(12) . .
C16K C16G C16A C16H -109.5(16) . .
C16H C16G C16A C16E 120.0(17) . .
C16F C16G C16A C16E -26.8(16) . .
C16L C16G C16A C16E 50(2) . .
C16M C16G C16A C16E 86.7(15) . .
C16K C16G C16A C16E 10.4(16) . .
C16M C16H C16A C16C -75(2) . .
C16G C16H C16A C16C -153(2) . .
C16N C16H C16A C16C -33.8(15) . .
C16L C16H C16A C16C -111.1(19) . .
C16M C16H C16A C16D -41(3) . .
C16G C16H C16A C16D -120(2) . .
C16C C16H C16A C16D 33.3(18) . .
C16N C16H C16A C16D -0.5(18) . .
C16L C16H C16A C16D -77.8(18) . .
C16M C16H C16A C16G 78(2) . .
C16C C16H C16A C16G 153(2) . .
C16N C16H C16A C16G 119.1(17) . .
C16L C16H C16A C16G 41.8(15) . .
C16M C16H C16A C16F 52(3) . .
C16G C16H C16A C16F -25.8(17) . .
C16C C16H C16A C16F 127(2) . .
C16N C16H C16A C16F 93.4(17) . .
C16L C16H C16A C16F 16.0(19) . .
C16M C16H C16A C16E 8(3) . .
C16G C16H C16A C16E -71(2) . .
C16C C16H C16A C16E 82(2) . .
C16N C16H C16A C16E 48.6(19) . .
C16L C16H C16A C16E -29(2) . .
C16J C16E C16A C16C 44(3) . .
C16D C16E C16A C16C -32.3(18) . .
C16F C16E C16A C16C 128(2) . .
C16I C16E C16A C16C 0.5(19) . .
C16K C16E C16A C16C 87.9(19) . .
C16J C16E C16A C16D 77(3) . .
C16F C16E C16A C16D 160(2) . .
C16I C16E C16A C16D 32.8(13) . .
C16K C16E C16A C16D 120.2(18) . .
C16J C16E C16A C16G -54(3) . .
C16D C16E C16A C16G -131.1(19) . .
C16F C16E C16A C16G 29.4(17) . .
C16I C16E C16A C16G -98.2(16) . .
C16K C16E C16A C16G -10.9(16) . .
C16J C16E C16A C16F -84(3) . .
C16D C16E C16A C16F -160(2) . .
C16I C16E C16A C16F -128(2) . .
C16K C16E C16A C16F -40.3(15) . .
C16J C16E C16A C16H -9(3) . .
C16D C16E C16A C16H -86(2) . .
C16F C16E C16A C16H 75(2) . .
C16I C16E C16A C16H -52.9(19) . .
C16K C16E C16A C16H 34(2) . .
C16M C16L C16K C16F -75(3) . .
C16G C16L C16K C16F 2.5(19) . .
C16B C16L C16K C16F -114.8(17) . .
C16H C16L C16K C16F -33(2) . .
C16M C16L C16K C16J 13(4) . .
C16G C16L C16K C16J 91(3) . .
C16B C16L C16K C16J -27(2) . .
C16H C16L C16K C16J 55(3) . .
C16F C16L C16K C16J 88(3) . .
C16M C16L C16K C16B 40(3) . .
C16G C16L C16K C16B 117.3(16) . .
C16H C16L C16K C16B 81.8(17) . .
C16F C16L C16K C16B 114.8(17) . .
C16M C16L C16K C16E -26(4) . .
C16G C16L C16K C16E 51(2) . .
C16B C16L C16K C16E -66.0(18) . .
C16H C16L C16K C16E 16(3) . .
C16F C16L C16K C16E 48.8(17) . .
C16M C16L C16K C16G -77(3) . .
C16B C16L C16K C16G -117.3(16) . .
C16H C16L C16K C16G -35.6(12) . .
C16F C16L C16K C16G -2.5(19) . .
C16E C16J C16K C16L -102(3) . .
C16I C16J C16K C16L -10(4) . .
C16B C16J C16K C16L 28(2) . .
C16D C16J C16K C16L -54(3) . .
C16F C16J C16K C16L -98(2) . .
C16E C16J C16K C16F -4(2) . .
C16I C16J C16K C16F 88(3) . .
C16B C16J C16K C16F 126.1(18) . .
C16D C16J C16K C16F 44(2) . .
C16E C16J C16K C16B -130(2) . .
C16I C16J C16K C16B -38(2) . .
C16D C16J C16K C16B -82.0(18) . .
C16F C16J C16K C16B -126.1(18) . .
C16I C16J C16K C16E 92(3) . .
C16B C16J C16K C16E 130(2) . .
C16D C16J C16K C16E 48.0(19) . .
C16F C16J C16K C16E 4(2) . .
C16E C16J C16K C16G -46(3) . .
C16I C16J C16K C16G 46(3) . .
C16B C16J C16K C16G 83.7(17) . .
C16D C16J C16K C16G 2(3) . .
C16F C16J C16K C16G -42.4(14) . .
C16J C16B C16K C16L -152(2) . .
C16N C16B C16K C16L -74(2) . .
C16I C16B C16K C16L -124.1(18) . .
C16M C16B C16K C16L -24.1(17) . .
C16J C16B C16K C16F -64(2) . .
C16N C16B C16K C16F 15(3) . .
C16I C16B C16K C16F -36(2) . .
C16L C16B C16K C16F 88(2) . .
C16M C16B C16K C16F 64(2) . .
C16N C16B C16K C16J 79(3) . .
C16I C16B C16K C16J 28.1(19) . .
C16L C16B C16K C16J 152(2) . .
C16M C16B C16K C16J 128(2) . .
C16J C16B C16K C16E -25.9(15) . .
C16N C16B C16K C16E 53(2) . .
C16I C16B C16K C16E 2.2(15) . .
C16L C16B C16K C16E 126.3(18) . .
C16M C16B C16K C16E 102.2(15) . .
C16J C16B C16K C16G -107(2) . .
C16N C16B C16K C16G -29(2) . .
C16I C16B C16K C16G -79.3(15) . .
C16L C16B C16K C16G 44.8(15) . .
C16M C16B C16K C16G 20.7(16) . .
C16J C16E C16K C16L 97(3) . .
C16D C16E C16K C16L 19(3) . .
C16F C16E C16K C16L -78(3) . .
C16I C16E C16K C16L 53(2) . .
C16A C16E C16K C16L -30(2) . .
C16J C16E C16K C16F 175(3) . .
C16D C16E C16K C16F 97(2) . .
C16I C16E C16K C16F 131(2) . .
C16A C16E C16K C16F 48.2(17) . .
C16D C16E C16K C16J -78(3) . .
C16F C16E C16K C16J -175(3) . .
C16I C16E C16K C16J -43(2) . .
C16A C16E C16K C16J -127(3) . .
C16J C16E C16K C16B 41(2) . .
C16D C16E C16K C16B -36.1(19) . .
C16F C16E C16K C16B -133(2) . .
C16I C16E C16K C16B -2.0(13) . .
C16A C16E C16K C16B -85.1(15) . .
C16J C16E C16K C16G 135(3) . .
C16D C16E C16K C16G 57.9(18) . .
C16F C16E C16K C16G -39.3(17) . .
C16I C16E C16K C16G 92.0(12) . .
C16A C16E C16K C16G 8.9(14) . .
C16H C16G C16K C16L 55(2) . .
C16F C16G C16K C16L 177(2) . .
C16A C16G C16K C16L 126(2) . .
C16M C16G C16K C16L 34.0(16) . .
C16H C16G C16K C16F -121(2) . .
C16L C16G C16K C16F -177(2) . .
C16A C16G C16K C16F -51.0(17) . .
C16M C16G C16K C16F -142.6(19) . .
C16H C16G C16K C16J -56(2) . .
C16F C16G C16K C16J 65(2) . .
C16L C16G C16K C16J -112(2) . .
C16A C16G C16K C16J 14(2) . .
C16M C16G C16K C16J -78(2) . .
C16H C16G C16K C16B 3(2) . .
C16F C16G C16K C16B 124(2) . .
C16L C16G C16K C16B -52.8(17) . .
C16A C16G C16K C16B 72.8(17) . .
C16M C16G C16K C16B -18.7(14) . .
C16H C16G C16K C16E -80.8(18) . .
C16F C16G C16K C16E 40.4(17) . .
C16L C16G C16K C16E -136(2) . .
C16A C16G C16K C16E -10.6(16) . .
C16M C16G C16K C16E -102.2(13) . .
C16G C16H C16M C16L -2(2) . .
C16C C16H C16M C16L -115(2) . .
C16A C16H C16M C16L -62(3) . .
C16N C16H C16M C16L -117(3) . .
C16G C16H C16M C16N 115(2) . .
C16C C16H C16M C16N 1(2) . .
C16A C16H C16M C16N 55(3) . .
C16L C16H C16M C16N 117(3) . .
C16G C16H C16M C16B 64(2) . .
C16C C16H C16M C16B -50(3) . .
C16A C16H C16M C16B 4(3) . .
C16N C16H C16M C16B -51.0(18) . .
C16L C16H C16M C16B 66(2) . .
C16C C16H C16M C16G -114(2) . .
C16A C16H C16M C16G -59.7(19) . .
C16N C16H C16M C16G -115(2) . .
C16L C16H C16M C16G 2(2) . .
C16G C16H C16M C16C 114(2) . .
C16A C16H C16M C16C 53.8(17) . .
C16N C16H C16M C16C -1(2) . .
C16L C16H C16M C16C 115(2) . .
C16K C16L C16M C16H 79(3) . .
C16G C16L C16M C16H 2(2) . .
C16B C16L C16M C16H 119.3(19) . .
C16F C16L C16M C16H 38(2) . .
C16K C16L C16M C16N -12(4) . .
C16G C16L C16M C16N -90(3) . .
C16B C16L C16M C16N 28(2) . .
C16H C16L C16M C16N -91(3) . .
C16F C16L C16M C16N -54(3) . .
C16K C16L C16M C16B -40(3) . .
C16G C16L C16M C16B -117.6(18) . .
C16H C16L C16M C16B -119.3(19) . .
C16F C16L C16M C16B -81.6(17) . .
C16K C16L C16M C16G 77(3) . .
C16B C16L C16M C16G 117.6(18) . .
C16H C16L C16M C16G -2(2) . .
C16F C16L C16M C16G 36.0(13) . .
C16K C16L C16M C16C 33(4) . .
C16G C16L C16M C16C -44(2) . .
C16B C16L C16M C16C 73.3(18) . .
C16H C16L C16M C16C -46.0(15) . .
C16F C16L C16M C16C -8(3) . .
C16C C16N C16M C16H -1(2) . .
C16I C16N C16M C16H -91(3) . .
C16B C16N C16M C16H -128(2) . .
C16D C16N C16M C16H -49(2) . .
C16C C16N C16M C16L 97(3) . .
C16I C16N C16M C16L 8(4) . .
C16B C16N C16M C16L -30(3) . .
C16D C16N C16M C16L 50(3) . .
C16H C16N C16M C16L 98(3) . .
C16C C16N C16M C16B 127(2) . .
C16I C16N C16M C16B 37(2) . .
C16D C16N C16M C16B 79.5(19) . .
C16H C16N C16M C16B 128(2) . .
C16C C16N C16M C16G 40(2) . .
C16I C16N C16M C16G -49(3) . .
C16B C16N C16M C16G -86.2(18) . .
C16D C16N C16M C16G -7(3) . .
C16H C16N C16M C16G 41.8(14) . .
C16I C16N C16M C16C -89(3) . .
C16B C16N C16M C16C -127(2) . .
C16D C16N C16M C16C -47.2(16) . .
C16H C16N C16M C16C 1(2) . .
C16J C16B C16M C16H -16(3) . .
C16N C16B C16M C16H 65(2) . .
C16I C16B C16M C16H 38(3) . .
C16L C16B C16M C16H -85(3) . .
C16K C16B C16M C16H -61(2) . .
C16J C16B C16M C16L 69(2) . .
C16N C16B C16M C16L 151(3) . .
C16I C16B C16M C16L 123.1(19) . .
C16K C16B C16M C16L 24.6(17) . .
C16J C16B C16M C16N -82(3) . .
C16I C16B C16M C16N -27.5(19) . .
C16L C16B C16M C16N -151(3) . .
C16K C16B C16M C16N -126(2) . .
C16J C16B C16M C16G 23(2) . .
C16N C16B C16M C16G 105(2) . .
C16I C16B C16M C16G 77.5(16) . .
C16L C16B C16M C16G -45.7(15) . .
C16K C16B C16M C16G -21.1(16) . .
C16J C16B C16M C16C -50(2) . .
C16N C16B C16M C16C 31.6(15) . .
C16I C16B C16M C16C 4.1(17) . .
C16L C16B C16M C16C -119.0(19) . .
C16K C16B C16M C16C -94.5(15) . .
C16F C16G C16M C16H 120(3) . .
C16L C16G C16M C16H -178(3) . .
C16A C16G C16M C16H 52.9(18) . .
C16K C16G C16M C16H 148(2) . .
C16H C16G C16M C16L 178(3) . .
C16F C16G C16M C16L -63(2) . .
C16A C16G C16M C16L -129(2) . .
C16K C16G C16M C16L -34.5(18) . .
C16H C16G C16M C16N -70(2) . .
C16F C16G C16M C16N 49(3) . .
C16L C16G C16M C16N 112(3) . .
C16A C16G C16M C16N -17(2) . .
C16K C16G C16M C16N 78(2) . .
C16H C16G C16M C16B -129(2) . .
C16F C16G C16M C16B -9(2) . .
C16L C16G C16M C16B 53.5(19) . .
C16A C16G C16M C16B -76.0(18) . .
C16K C16G C16M C16B 19.0(15) . .
C16H C16G C16M C16C -43.9(16) . .
C16F C16G C16M C16C 75.6(19) . .
C16L C16G C16M C16C 138(2) . .
C16A C16G C16M C16C 9.0(15) . .
C16K C16G C16M C16C 103.9(12) . .
C16N C16C C16M C16H 178(3) . .
C16D C16C C16M C16H -114(2) . .
C16A C16C C16M C16H -52(2) . .
C16I C16C C16M C16H -142(2) . .
C16N C16C C16M C16L -103(3) . .
C16H C16C C16M C16L 78(3) . .
C16D C16C C16M C16L -35(3) . .
C16A C16C C16M C16L 26(3) . .
C16I C16C C16M C16L -64(2) . .
C16H C16C C16M C16N -178(3) . .
C16D C16C C16M C16N 68(2) . .
C16A C16C C16M C16N 130(3) . .
C16I C16C C16M C16N 39.9(18) . .
C16N C16C C16M C16B -43.3(19) . .
C16H C16C C16M C16B 139(2) . .
C16D C16C C16M C16B 25(2) . .
C16A C16C C16M C16B 86.4(18) . .
C16I C16C C16M C16B -3.5(14) . .
C16N C16C C16M C16G -139(2) . .
C16H C16C C16M C16G 42.6(17) . .
C16D C16C C16M C16G -71.1(17) . .
C16A C16C C16M C16G -9.5(17) . .
C16I C16C C16M C16G -99.4(13) . .
C16L C16K C16F C16E 119(2) . .
C16J C16K C16F C16E 3.0(18) . .
C16B C16K C16F C16E 54(2) . .
C16G C16K C16F C16E 122(2) . .
C16L C16K C16F C16G -3(2) . .
C16J C16K C16F C16G -119(2) . .
C16B C16K C16F C16G -68(2) . .
C16E C16K C16F C16G -122(2) . .
C16L C16K C16F C16A 52(3) . .
C16J C16K C16F C16A -65(2) . .
C16B C16K C16F C16A -14(3) . .
C16E C16K C16F C16A -67.8(19) . .
C16G C16K C16F C16A 54.3(19) . .
C16L C16K C16F C16J 116(2) . .
C16B C16K C16F C16J 51.1(17) . .
C16E C16K C16F C16J -3.0(18) . .
C16G C16K C16F C16J 119(2) . .
C16J C16K C16F C16L -116(2) . .
C16B C16K C16F C16L -65.3(19) . .
C16E C16K C16F C16L -119(2) . .
C16G C16K C16F C16L 3(2) . .
C16J C16E C16F C16K -4(2) . .
C16D C16E C16F C16K -103(2) . .
C16I C16E C16F C16K -58(2) . .
C16A C16E C16F C16K -120.1(19) . .
C16J C16E C16F C16G 77(3) . .
C16D C16E C16F C16G -23(4) . .
C16I C16E C16F C16G 23(4) . .
C16K C16E C16F C16G 81(3) . .
C16A C16E C16F C16G -39(2) . .
C16J C16E C16F C16A 116(2) . .
C16D C16E C16F C16A 17(2) . .
C16I C16E C16F C16A 62(2) . .
C16K C16E C16F C16A 120.1(19) . .
C16D C16E C16F C16J -99(3) . .
C16I C16E C16F C16J -54(2) . .
C16K C16E C16F C16J 4(2) . .
C16A C16E C16F C16J -116(2) . .
C16J C16E C16F C16L 30(2) . .
C16D C16E C16F C16L -69(2) . .
C16I C16E C16F C16L -24(2) . .
C16K C16E C16F C16L 34.1(12) . .
C16A C16E C16F C16L -86.0(16) . .
C16H C16G C16F C16K 84(2) . .
C16L C16G C16F C16K 2.3(17) . .
C16A C16G C16F C16K 123.0(18) . .
C16M C16G C16F C16K 39.8(19) . .
C16H C16G C16F C16E 5(4) . .
C16L C16G C16F C16E -77(3) . .
C16A C16G C16F C16E 44(2) . .
C16M C16G C16F C16E -39(3) . .
C16K C16G C16F C16E -79(3) . .
C16H C16G C16F C16A -39(2) . .
C16L C16G C16F C16A -120.7(18) . .
C16M C16G C16F C16A -83.3(19) . .
C16K C16G C16F C16A -123.0(18) . .
C16H C16G C16F C16J 40(3) . .
C16L C16G C16F C16J -42(2) . .
C16A C16G C16F C16J 79.0(18) . .
C16M C16G C16F C16J -4(2) . .
C16K C16G C16F C16J -44.0(15) . .
C16H C16G C16F C16L 81(2) . .
C16A C16G C16F C16L 120.7(18) . .
C16M C16G C16F C16L 37.4(13) . .
C16K C16G C16F C16L -2.3(17) . .
C16C C16A C16F C16K 5(4) . .
C16D C16A C16F C16K 59(2) . .
C16G C16A C16F C16K -69(2) . .
C16H C16A C16F C16K -44(2) . .
C16E C16A C16F C16K 73(2) . .
C16C C16A C16F C16E -68(3) . .
C16D C16A C16F C16E -14.3(18) . .
C16G C16A C16F C16E -142(2) . .
C16H C16A C16F C16E -117.1(19) . .
C16C C16A C16F C16G 74(3) . .
C16D C16A C16F C16G 127.3(19) . .
C16H C16A C16F C16G 24.5(16) . .
C16E C16A C16F C16G 142(2) . .
C16C C16A C16F C16J -38(3) . .
C16D C16A C16F C16J 15.5(18) . .
C16G C16A C16F C16J -111.7(18) . .
C16H C16A C16F C16J -87.2(17) . .
C16E C16A C16F C16J 29.9(13) . .
C16C C16A C16F C16L 35(3) . .
C16D C16A C16F C16L 88.1(16) . .
C16G C16A C16F C16L -39.1(14) . .
C16H C16A C16F C16L -14.6(17) . .
C16E C16A C16F C16L 102.5(18) . .
C16E C16J C16F C16K 175(3) . .
C16I C16J C16F C16K -116(3) . .
C16B C16J C16F C16K -49.8(19) . .
C16D C16J C16F C16K -139(2) . .
C16I C16J C16F C16E 70(3) . .
C16K C16J C16F C16E -175(3) . .
C16B C16J C16F C16E 136(3) . .
C16D C16J C16F C16E 47(2) . .
C16E C16J C16F C16G -118(3) . .
C16I C16J C16F C16G -48(3) . .
C16K C16J C16F C16G 67(2) . .
C16B C16J C16F C16G 17(2) . .
C16D C16J C16F C16G -71.7(19) . .
C16E C16J C16F C16A -60(2) . .
C16I C16J C16F C16A 10(2) . .
C16K C16J C16F C16A 126(2) . .
C16B C16J C16F C16A 76(2) . .
C16D C16J C16F C16A -13.2(15) . .
C16E C16J C16F C16L -149(3) . .
C16I C16J C16F C16L -79.3(19) . .
C16K C16J C16F C16L 36.3(15) . .
C16B C16J C16F C16L -13.5(16) . .
C16D C16J C16F C16L -102.5(13) . .
C16M C16L C16F C16K 125(3) . .
C16G C16L C16F C16K -176(3) . .
C16B C16L C16F C16K 57.8(19) . .
C16H C16L C16F C16K 148(2) . .
C16M C16L C16F C16E 63(2) . .
C16K C16L C16F C16E -62(2) . .
C16G C16L C16F C16E 122(2) . .
C16B C16L C16F C16E -4(2) . .
C16H C16L C16F C16E 86.5(18) . .
C16M C16L C16F C16G -59(2) . .
C16K C16L C16F C16G 176(3) . .
C16B C16L C16F C16G -126(2) . .
C16H C16L C16F C16G -35.3(15) . .
C16M C16L C16F C16A -10(2) . .
C16K C16L C16F C16A -135(2) . .
C16G C16L C16F C16A 48.4(18) . .
C16B C16L C16F C16A -77.5(17) . .
C16H C16L C16F C16A 13.1(15) . .
C16M C16L C16F C16J 80(2) . .
C16K C16L C16F C16J -45.0(19) . .
C16G C16L C16F C16J 139(2) . .
C16B C16L C16F C16J 12.8(14) . .
C16H C16L C16F C16J 103.4(14) . .
